data_7237498
loop_
_publ_author_name
'Sadowski, Bart\/lomiej'
'Su, Shih-Hao'
'Lin, Ta-Chun'
'Lohrey, Trevor D.'
'Deperasi\'nska, Irena'
'Chou, Pi-Tai'
'Gryko, Daniel T.'

_publ_section_title
;
 The influence of tetraphenylethylene moieties on the emissive properties
 of dipyrrolonaphthyridinediones
;
_journal_issue 45
_journal_name_full 'Journal of Materials Chemistry C'
_journal_page_first 12306
_journal_paper_doi 10.1039/C8TC03880E
_journal_volume 6
_journal_year 2018
_chemical_formula_sum 'C40 H44 N2 O2'
_chemical_formula_weight 584.77
_space_group_crystal_system triclinic
_space_group_IT_number 2
_space_group_name_Hall '-P 1'
_space_group_name_H-M_alt 'P -1'
_atom_sites_solution_hydrogens geom
_audit_creation_method SHELXL-2014/7
_cell_angle_alpha 88.5483(10)
_cell_angle_beta 87.7039(11)
_cell_angle_gamma 81.9237(10)
_cell_formula_units_Z 2
_cell_length_a 5.6216(2)
_cell_length_b 10.3184(4)
_cell_length_c 27.8242(11)
_cell_measurement_reflns_used 19821
_cell_measurement_temperature 200(2)
_cell_measurement_theta_max 74.96
_cell_measurement_theta_min 4.58
_cell_volume 1596.36(11)
_computing_cell_refinement 'Bruker SAINT'
_computing_data_collection 'Bruker APEX3'
_computing_data_reduction 'Bruker SAINT'
_computing_molecular_graphics 'Bruker SHELXTL'
_computing_publication_material 'Bruker SHELXTL'
_computing_structure_refinement 'SHELXL-2014/7 (Sheldrick, 2014)'
_computing_structure_solution 'SHELXS-97 (Sheldrick 2008)'
_diffrn_ambient_temperature 200(2)
_diffrn_measured_fraction_theta_full 0.999
_diffrn_measured_fraction_theta_max 0.900
_diffrn_measurement_device_type 'Bruker D8 VENTURE'
_diffrn_measurement_method '\f and \w scans'
_diffrn_radiation_type CuK\a
_diffrn_radiation_wavelength 1.54178
_diffrn_reflns_av_R_equivalents 0.0913
_diffrn_reflns_av_unetI/netI 0.0574
_diffrn_reflns_Laue_measured_fraction_full 0.999
_diffrn_reflns_Laue_measured_fraction_max 0.900
_diffrn_reflns_limit_h_max 6
_diffrn_reflns_limit_h_min -6
_diffrn_reflns_limit_k_max 12
_diffrn_reflns_limit_k_min -12
_diffrn_reflns_limit_l_max 34
_diffrn_reflns_limit_l_min -30
_diffrn_reflns_number 7312
_diffrn_reflns_point_group_measured_fraction_full 0.999
_diffrn_reflns_point_group_measured_fraction_max 0.900
_diffrn_reflns_theta_full 67.679
_diffrn_reflns_theta_max 74.989
_diffrn_reflns_theta_min 1.589
_exptl_absorpt_coefficient_mu 0.574
_exptl_absorpt_correction_T_max 0.7539
_exptl_absorpt_correction_T_min 0.5437
_exptl_absorpt_correction_type multi-scan
_exptl_absorpt_process_details 'SADABS (Bruker, 2016)'
_exptl_crystal_colour red
_exptl_crystal_density_diffrn 1.217
_exptl_crystal_description needle
_exptl_crystal_F_000 628
_exptl_crystal_size_max 0.386
_exptl_crystal_size_mid 0.077
_exptl_crystal_size_min 0.045
_refine_diff_density_max 0.411
_refine_diff_density_min -0.283
_refine_diff_density_rms 0.077
_refine_ls_extinction_method none
_refine_ls_goodness_of_fit_ref 1.122
_refine_ls_hydrogen_treatment constr
_refine_ls_matrix_type full
_refine_ls_number_parameters 415
_refine_ls_number_reflns 6485
_refine_ls_number_restraints 23
_refine_ls_restrained_S_all 1.124
_refine_ls_R_factor_all 0.1214
_refine_ls_R_factor_gt 0.1060
_refine_ls_shift/su_max 0.000
_refine_ls_shift/su_mean 0.000
_refine_ls_structure_factor_coef Fsqd
_refine_ls_weighting_details 'w=1/[\s^2^(Fo^2^)+(0.1461P)^2^+3.0176P] where P=(Fo^2^+2Fc^2^)/3'
_refine_ls_weighting_scheme calc
_refine_ls_wR_factor_gt 0.3253
_refine_ls_wR_factor_ref 0.3327
_reflns_Friedel_coverage 0.000
_reflns_number_gt 5699
_reflns_number_total 6485
_reflns_threshold_expression 'I > 2\s(I)'
_cod_data_source_file c8tc03880e4.cif
_cod_data_source_block ic19315_twin
_cod_database_code 7237498
_shelx_shelxl_version_number 2014/7
_shelx_space_group_comment
; 
The symmetry employed for this shelxl refinement is uniquely defined 
by the following loop, which should always be used as a source of 
symmetry information in preference to the above space-group names. 
They are only intended as comments. 
;
_shelx_estimated_absorpt_t_min 0.809
_shelx_estimated_absorpt_t_max 0.975

loop_
_space_group_symop_operation_xyz
'x, y, z'
'-x, -y, -z'

loop_
_atom_site_label
_atom_site_type_symbol
_atom_site_fract_x
_atom_site_fract_y
_atom_site_fract_z
_atom_site_U_iso_or_equiv
_atom_site_adp_type
_atom_site_occupancy
_atom_site_site_symmetry_order
_atom_site_calc_flag
_atom_site_refinement_flags_posn
_atom_site_refinement_flags_adp
_atom_site_refinement_flags_occupancy
_atom_site_disorder_assembly
_atom_site_disorder_group
O1 O 1.0014(6) 0.3155(3) -0.08240(11) 0.0554(8) Uani 1 1 d . . . . .
C1 C 0.9492(7) 0.3610(4) -0.04314(14) 0.0410(8) Uani 1 1 d . . . . .
N1 N 0.7794(6) 0.3071(3) -0.01321(11) 0.0400(7) Uani 1 1 d . . . . .
C2 C 0.9523(7) 0.5272(4) 0.02324(13) 0.0387(8) Uani 1 1 d . . . . .
C3 C 0.7680(7) 0.4764(4) 0.04815(14) 0.0395(8) Uani 1 1 d . . . . .
C4 C 0.6759(7) 0.3675(4) 0.02906(14) 0.0394(8) Uani 1 1 d . . . . .
C5 C 0.4908(7) 0.3001(4) 0.04428(15) 0.0453(9) Uani 1 1 d . . . . .
H5 H 0.3889 0.3181 0.0721 0.054 Uiso 1 1 calc R U . . .
C6 C 0.4795(8) 0.2000(4) 0.01140(16) 0.0477(9) Uani 1 1 d . . . . .
H6 H 0.3664 0.1396 0.0132 0.057 Uiso 1 1 calc R U . . .
C7 C 0.6570(7) 0.2033(4) -0.02358(15) 0.0422(8) Uani 1 1 d . . . . .
C8 C 0.7220(7) 0.1080(4) -0.06230(15) 0.0435(9) Uani 1 1 d . . . . .
C9 C 0.5495(8) 0.0855(4) -0.09471(16) 0.0491(9) Uani 1 1 d . . . . .
H9 H 0.3967 0.1383 -0.0941 0.059 Uiso 1 1 calc R U . . .
C10 C 0.6010(9) -0.0133(5) -0.12754(18) 0.0560(11) Uani 1 1 d . . . . .
H10 H 0.4830 -0.0281 -0.1495 0.067 Uiso 1 1 calc R U . . .
C11 C 0.8223(9) -0.0913(5) -0.12889(18) 0.0568(11) Uani 1 1 d . . . . .
H11 H 0.8566 -0.1590 -0.1517 0.068 Uiso 1 1 calc R U . . .
C12 C 0.9926(8) -0.0699(4) -0.09686(18) 0.0554(11) Uani 1 1 d . . . . .
H12 H 1.1442 -0.1239 -0.0974 0.067 Uiso 1 1 calc R U . . .
C13 C 0.9449(8) 0.0294(4) -0.06399(16) 0.0484(9) Uani 1 1 d . . . . .
H13 H 1.0647 0.0442 -0.0424 0.058 Uiso 1 1 calc R U . . .
C14 C 0.6552(7) 0.5213(4) 0.09593(14) 0.0435(9) Uani 1 1 d . . . . .
H14A H 0.4893 0.4992 0.0988 0.052 Uiso 1 1 calc R U . . .
H14B H 0.6458 0.6176 0.0976 0.052 Uiso 1 1 calc R U . . .
C15 C 0.8005(9) 0.4566(5) 0.13808(16) 0.0537(10) Uani 1 1 d . . . . .
H15A H 0.8475 0.3625 0.1314 0.064 Uiso 1 1 calc R U . . .
H15B H 0.9498 0.4967 0.1399 0.064 Uiso 1 1 calc R U . . .
C16 C 0.6649(10) 0.4695(5) 0.18663(17) 0.0610(12) Uani 1 1 d . . . . .
H16A H 0.5722 0.5583 0.1886 0.073 Uiso 1 1 calc R U . . .
H16B H 0.7830 0.4605 0.2124 0.073 Uiso 1 1 calc R U . . .
C17 C 0.4932(11) 0.3688(6) 0.19577(18) 0.0647(13) Uani 1 1 d . . . . .
H17A H 0.3703 0.3805 0.1709 0.078 Uiso 1 1 calc R U . . .
H17B H 0.5843 0.2800 0.1924 0.078 Uiso 1 1 calc R U . . .
C18 C 0.3686(13) 0.3786(6) 0.2446(2) 0.0758(16) Uani 1 1 d . . . . .
H18A H 0.2767 0.4674 0.2476 0.091 Uiso 1 1 calc R U . . .
H18B H 0.4925 0.3689 0.2693 0.091 Uiso 1 1 calc R U . . .
C19 C 0.1999(12) 0.2798(7) 0.2556(2) 0.0764(16) Uani 1 1 d . . . . .
H19A H 0.2926 0.1909 0.2550 0.092 Uiso 1 1 calc R U . . .
H19B H 0.0806 0.2856 0.2302 0.092 Uiso 1 1 calc R U . . .
C20 C 0.0690(16) 0.2992(9) 0.3037(2) 0.105(3) Uani 1 1 d . . . . .
H20A H 0.1860 0.2969 0.3290 0.157 Uiso 1 1 calc R U . . .
H20B H -0.0302 0.2292 0.3098 0.157 Uiso 1 1 calc R U . . .
H20C H -0.0340 0.3841 0.3037 0.157 Uiso 1 1 calc R U . . .
O2 O 0.0192(6) 0.1940(3) 0.41738(10) 0.0529(8) Uani 1 1 d . . . . .
N2 N 0.2207(6) 0.1963(3) 0.48607(11) 0.0400(7) Uani 1 1 d . . . . .
C21 C 0.0605(7) 0.1452(4) 0.45676(14) 0.0404(8) Uani 1 1 d . . . . .
C22 C 0.0428(7) -0.0300(4) 0.52281(13) 0.0390(8) Uani 1 1 d . . . . .
C23 C 0.2210(7) 0.0172(4) 0.54660(14) 0.0398(8) Uani 1 1 d . . . . .
C24 C 0.3146(7) 0.1309(4) 0.52777(14) 0.0399(8) Uani 1 1 d . . . . .
C25 C 0.4936(7) 0.1971(4) 0.54253(16) 0.0457(9) Uani 1 1 d . . . . .
H25 H 0.5880 0.1758 0.5699 0.055 Uiso 1 1 calc R U . . .
C26 C 0.5125(7) 0.3022(4) 0.50989(16) 0.0473(9) Uani 1 1 d . . . . .
H26 H 0.6231 0.3634 0.5116 0.057 Uiso 1 1 calc R U . . .
C27 C 0.3461(7) 0.3018(4) 0.47522(14) 0.0419(8) Uani 1 1 d . . . . .
C28 C 0.2957(7) 0.4011(4) 0.43624(15) 0.0433(8) Uani 1 1 d . . . . .
C29 C 0.4807(8) 0.4249(4) 0.40394(16) 0.0470(9) Uani 1 1 d . . . . .
H29 H 0.6323 0.3711 0.4048 0.056 Uiso 1 1 calc R U . . .
C30 C 0.4441(9) 0.5268(5) 0.37055(17) 0.0556(11) Uani 1 1 d . . . . .
H30 H 0.5707 0.5424 0.3485 0.067 Uiso 1 1 calc R U . . .
C31 C 0.2247(9) 0.6059(5) 0.36915(18) 0.0580(11) Uani 1 1 d . . . . .
H31 H 0.2002 0.6754 0.3461 0.070 Uiso 1 1 calc R U . . .
C32 C 0.0427(9) 0.5836(4) 0.40118(19) 0.0570(11) Uani 1 1 d . . . . .
H32 H -0.1068 0.6393 0.4007 0.068 Uiso 1 1 calc R U . . .
C33 C 0.0745(8) 0.4809(4) 0.43412(16) 0.0486(9) Uani 1 1 d . . . . .
H33 H -0.0548 0.4645 0.4554 0.058 Uiso 1 1 calc R U . . .
C34 C 0.3344(7) -0.0365(4) 0.59264(15) 0.0442(9) Uani 1 1 d . . . . .
H34A H 0.5052 -0.0224 0.5916 0.053 Uiso 1 1 calc R U . . .
H34B H 0.3298 -0.1320 0.5948 0.053 Uiso 1 1 calc R U . . .
C35 C 0.2089(10) 0.0270(5) 0.63717(16) 0.0601(12) Uani 1 1 d D . . . .
H35A H 0.0481 -0.0010 0.6418 0.072 Uiso 0.738(11) 1 calc R U P A 1
H35B H 0.1867 0.1234 0.6326 0.072 Uiso 0.738(11) 1 calc R U P A 1
H35C H 0.0446 0.0031 0.6408 0.072 Uiso 0.262(11) 1 calc R U P A 2
H35D H 0.1950 0.1234 0.6334 0.072 Uiso 0.262(11) 1 calc R U P A 2
C36 C 0.355(3) -0.011(2) 0.6820(4) 0.096(2) Uani 0.738(11) 1 d D . P A 1
H36A H 0.4101 -0.1062 0.6817 0.115 Uiso 0.738(11) 1 calc R U P A 1
H36B H 0.4999 0.0340 0.6800 0.115 Uiso 0.738(11) 1 calc R U P A 1
C37 C 0.219(3) 0.0229(12) 0.7298(4) 0.113(4) Uani 0.738(11) 1 d D . P A 1
H37A H 0.0545 -0.0004 0.7288 0.136 Uiso 0.738(11) 1 calc R U P A 1
H37B H 0.3023 -0.0285 0.7563 0.136 Uiso 0.738(11) 1 calc R U P A 1
C38 C 0.206(3) 0.1681(13) 0.7392(5) 0.140(5) Uani 0.738(11) 1 d D U P A 1
H38A H 0.0983 0.2176 0.7158 0.168 Uiso 0.738(11) 1 calc R U P A 1
H38B H 0.3686 0.1936 0.7333 0.168 Uiso 0.738(11) 1 calc R U P A 1
C39 C 0.116(3) 0.2085(17) 0.7906(5) 0.148(6) Uani 0.738(11) 1 d D . P A 1
H39A H 0.1834 0.1407 0.8141 0.177 Uiso 0.738(11) 1 calc R U P A 1
H39B H 0.1732 0.2918 0.7984 0.177 Uiso 0.738(11) 1 calc R U P A 1
C40 C -0.155(3) 0.2252(19) 0.7947(7) 0.156(6) Uani 0.738(11) 1 d D U P A 1
H40A H -0.2088 0.2508 0.8275 0.234 Uiso 0.738(11) 1 calc R U P A 1
H40B H -0.2214 0.2933 0.7718 0.234 Uiso 0.738(11) 1 calc R U P A 1
H40C H -0.2111 0.1423 0.7875 0.234 Uiso 0.738(11) 1 calc R U P A 1
C36' C 0.347(11) -0.017(5) 0.6824(12) 0.096(2) Uani 0.262(11) 1 d D . P A 2
H36C H 0.2868 -0.0957 0.6963 0.115 Uiso 0.262(11) 1 calc R U P A 2
H36D H 0.5191 -0.0417 0.6730 0.115 Uiso 0.262(11) 1 calc R U P A 2
C37' C 0.328(6) 0.087(4) 0.7213(12) 0.113(4) Uani 0.262(11) 1 d D . P A 2
H37C H 0.4455 0.0602 0.7465 0.136 Uiso 0.262(11) 1 calc R U P A 2
H37D H 0.3597 0.1722 0.7071 0.136 Uiso 0.262(11) 1 calc R U P A 2
C38' C 0.071(6) 0.098(5) 0.7426(14) 0.140(5) Uani 0.262(11) 1 d D . P A 2
H38C H 0.0181 0.0101 0.7439 0.168 Uiso 0.262(11) 1 calc R U P A 2
H38D H -0.0386 0.1556 0.7217 0.168 Uiso 0.262(11) 1 calc R U P A 2
C39' C 0.059(12) 0.153(4) 0.7933(14) 0.148(6) Uani 0.262(11) 1 d D . P A 2
H39C H -0.0135 0.0956 0.8171 0.177 Uiso 0.262(11) 1 calc R U P A 2
H39D H 0.2193 0.1670 0.8037 0.177 Uiso 0.262(11) 1 calc R U P A 2
C40' C -0.104(11) 0.282(4) 0.7857(19) 0.156(6) Uani 0.262(11) 1 d D . P A 2
H40D H -0.1278 0.3292 0.8161 0.234 Uiso 0.262(11) 1 calc R U P A 2
H40E H -0.0293 0.3359 0.7615 0.234 Uiso 0.262(11) 1 calc R U P A 2
H40F H -0.2599 0.2652 0.7747 0.234 Uiso 0.262(11) 1 calc R U P A 2

loop_
_atom_site_aniso_label
_atom_site_aniso_U_11
_atom_site_aniso_U_22
_atom_site_aniso_U_33
_atom_site_aniso_U_23
_atom_site_aniso_U_13
_atom_site_aniso_U_12
O1 0.066(2) 0.0510(17) 0.0540(17) -0.0124(13) 0.0139(14) -0.0273(15)
C1 0.0386(19) 0.0362(18) 0.050(2) 0.0004(15) 0.0032(15) -0.0118(15)
N1 0.0368(16) 0.0366(16) 0.0483(17) -0.0007(13) 0.0005(13) -0.0112(12)
C2 0.0366(18) 0.0338(17) 0.0466(19) 0.0010(14) -0.0014(15) -0.0081(14)
C3 0.0348(18) 0.0339(17) 0.050(2) 0.0022(14) 0.0002(15) -0.0069(14)
C4 0.0359(18) 0.0355(18) 0.0474(19) 0.0027(14) -0.0011(14) -0.0077(14)
C5 0.040(2) 0.043(2) 0.055(2) 0.0021(16) 0.0037(16) -0.0126(16)
C6 0.040(2) 0.043(2) 0.063(2) 0.0012(17) 0.0019(17) -0.0162(16)
C7 0.0376(19) 0.0357(18) 0.055(2) 0.0032(15) -0.0029(16) -0.0129(15)
C8 0.040(2) 0.0378(19) 0.055(2) 0.0023(16) 0.0000(16) -0.0137(15)
C9 0.040(2) 0.046(2) 0.063(2) -0.0023(18) -0.0044(17) -0.0096(17)
C10 0.054(3) 0.052(2) 0.064(3) -0.008(2) -0.009(2) -0.014(2)
C11 0.057(3) 0.049(2) 0.066(3) -0.013(2) 0.003(2) -0.012(2)
C12 0.045(2) 0.044(2) 0.078(3) -0.005(2) 0.002(2) -0.0063(18)
C13 0.042(2) 0.042(2) 0.064(2) -0.0016(17) -0.0047(18) -0.0143(16)
C14 0.040(2) 0.0385(19) 0.052(2) -0.0016(16) 0.0079(16) -0.0100(15)
C15 0.056(3) 0.051(2) 0.055(2) 0.0013(18) 0.0017(19) -0.0069(19)
C16 0.072(3) 0.061(3) 0.052(2) -0.001(2) 0.003(2) -0.015(2)
C17 0.073(3) 0.069(3) 0.055(3) -0.003(2) 0.003(2) -0.017(3)
C18 0.091(4) 0.080(4) 0.060(3) 0.003(3) 0.006(3) -0.031(3)
C19 0.087(4) 0.085(4) 0.062(3) 0.008(3) 0.001(3) -0.030(3)
C20 0.122(6) 0.136(7) 0.071(4) -0.003(4) 0.017(4) -0.071(5)
O2 0.0608(19) 0.0526(17) 0.0495(16) 0.0088(13) -0.0072(13) -0.0232(14)
N2 0.0358(16) 0.0378(16) 0.0473(17) -0.0014(13) 0.0029(12) -0.0092(12)
C21 0.0384(19) 0.0380(19) 0.0459(19) -0.0027(15) 0.0011(15) -0.0098(15)
C22 0.0364(18) 0.0371(18) 0.0437(19) -0.0035(14) 0.0045(14) -0.0070(14)
C23 0.0341(18) 0.0384(18) 0.0468(19) -0.0036(15) 0.0038(14) -0.0054(14)
C24 0.0345(18) 0.0393(19) 0.0461(19) -0.0041(15) 0.0015(14) -0.0065(14)
C25 0.039(2) 0.044(2) 0.056(2) -0.0041(17) -0.0007(16) -0.0112(16)
C26 0.039(2) 0.043(2) 0.063(2) -0.0033(17) -0.0016(17) -0.0149(16)
C27 0.0362(19) 0.0382(19) 0.053(2) -0.0048(15) 0.0050(15) -0.0125(15)
C28 0.041(2) 0.0392(19) 0.052(2) -0.0034(16) -0.0002(16) -0.0130(16)
C29 0.040(2) 0.043(2) 0.060(2) -0.0014(17) 0.0026(17) -0.0106(16)
C30 0.054(3) 0.054(2) 0.061(3) 0.006(2) 0.004(2) -0.018(2)
C31 0.059(3) 0.049(2) 0.068(3) 0.011(2) -0.010(2) -0.014(2)
C32 0.046(2) 0.044(2) 0.081(3) 0.002(2) -0.008(2) -0.0054(18)
C33 0.041(2) 0.043(2) 0.063(2) -0.0017(18) 0.0040(18) -0.0118(16)
C34 0.040(2) 0.0402(19) 0.053(2) -0.0009(16) -0.0070(16) -0.0094(15)
C35 0.070(3) 0.056(3) 0.054(2) -0.004(2) -0.002(2) -0.004(2)
C36 0.125(6) 0.107(6) 0.055(3) -0.010(3) -0.022(3) -0.010(5)
C37 0.144(12) 0.125(10) 0.073(5) -0.011(6) -0.003(6) -0.026(8)
C38 0.137(8) 0.141(8) 0.140(7) -0.044(7) 0.011(7) -0.011(7)
C39 0.174(16) 0.097(12) 0.171(11) -0.046(10) 0.007(10) -0.010(11)
C40 0.145(11) 0.138(12) 0.171(11) 0.049(10) 0.030(9) 0.012(10)
C36' 0.125(6) 0.107(6) 0.055(3) -0.010(3) -0.022(3) -0.010(5)
C37' 0.144(12) 0.125(10) 0.073(5) -0.011(6) -0.003(6) -0.026(8)
C38' 0.137(8) 0.141(8) 0.140(7) -0.044(7) 0.011(7) -0.011(7)
C39' 0.174(16) 0.097(12) 0.171(11) -0.046(10) 0.007(10) -0.010(11)
C40' 0.145(11) 0.138(12) 0.171(11) 0.049(10) 0.030(9) 0.012(10)

loop_
_atom_type_symbol
_atom_type_description
_atom_type_scat_dispersion_real
_atom_type_scat_dispersion_imag
_atom_type_scat_source
C C 0.0181 0.0091 'International Tables Vol C Tables 4.2.6.8 and 6.1.1.4'
H H 0.0000 0.0000 'International Tables Vol C Tables 4.2.6.8 and 6.1.1.4'
N N 0.0311 0.0180 'International Tables Vol C Tables 4.2.6.8 and 6.1.1.4'
O O 0.0492 0.0322 'International Tables Vol C Tables 4.2.6.8 and 6.1.1.4'

loop_
_geom_angle_atom_site_label_1
_geom_angle_atom_site_label_2
_geom_angle_atom_site_label_3
_geom_angle
_geom_angle_site_symmetry_1
_geom_angle_site_symmetry_3
O1 C1 N1 119.3(3) . .
O1 C1 C2 125.2(3) . 2_765
N1 C1 C2 115.5(3) . 2_765
C7 N1 C1 127.0(3) . .
C7 N1 C4 109.0(3) . .
C1 N1 C4 123.1(3) . .
C3 C2 C2 120.8(4) . 2_765
C3 C2 C1 119.3(3) . 2_765
C2 C2 C1 119.9(4) 2_765 2_765
C2 C3 C4 119.0(4) . .
C2 C3 C14 126.4(4) . .
C4 C3 C14 114.5(3) . .
C5 C4 N1 106.8(3) . .
C5 C4 C3 132.3(4) . .
N1 C4 C3 120.9(3) . .
C4 C5 C6 107.9(4) . .
C7 C6 C5 109.3(3) . .
C6 C7 N1 106.9(3) . .
C6 C7 C8 126.8(3) . .
N1 C7 C8 126.2(3) . .
C13 C8 C9 118.8(4) . .
C13 C8 C7 121.0(4) . .
C9 C8 C7 119.8(4) . .
C10 C9 C8 120.0(4) . .
C9 C10 C11 120.8(4) . .
C12 C11 C10 119.4(4) . .
C11 C12 C13 120.6(4) . .
C12 C13 C8 120.4(4) . .
C3 C14 C15 111.5(3) . .
C16 C15 C14 113.9(4) . .
C15 C16 C17 113.9(4) . .
C18 C17 C16 113.4(4) . .
C17 C18 C19 115.4(5) . .
C18 C19 C20 113.1(5) . .
C27 N2 C21 127.1(3) . .
C27 N2 C24 108.8(3) . .
C21 N2 C24 123.1(3) . .
O2 C21 N2 119.7(3) . .
O2 C21 C22 124.8(4) . 2_556
N2 C21 C22 115.4(3) . 2_556
C23 C22 C22 120.9(4) . 2_556
C23 C22 C21 119.3(3) . 2_556
C22 C22 C21 119.8(4) 2_556 2_556
C22 C23 C24 119.2(4) . .
C22 C23 C34 127.3(4) . .
C24 C23 C34 113.5(3) . .
C25 C24 N2 107.1(3) . .
C25 C24 C23 132.3(4) . .
N2 C24 C23 120.6(3) . .
C24 C25 C26 108.0(4) . .
C27 C26 C25 109.2(4) . .
C26 C27 N2 106.9(3) . .
C26 C27 C28 126.3(3) . .
N2 C27 C28 126.6(3) . .
C29 C28 C33 118.9(4) . .
C29 C28 C27 119.3(4) . .
C33 C28 C27 121.5(4) . .
C30 C29 C28 120.1(4) . .
C31 C30 C29 120.4(4) . .
C32 C31 C30 119.7(4) . .
C31 C32 C33 120.6(4) . .
C32 C33 C28 120.2(4) . .
C23 C34 C35 112.8(3) . .
C34 C35 C36' 111.2(18) . .
C34 C35 C36 111.1(7) . .
C37 C36 C35 114.7(10) . .
C38 C37 C36 110.1(14) . .
C37 C38 C39 114.4(12) . .
C40 C39 C38 110.6(14) . .
C37' C36' C35 114(2) . .
C38' C37' C36' 106(4) . .
C37' C38' C39' 110(4) . .
C40' C39' C38' 100.8(9) . .

loop_
_geom_bond_atom_site_label_1
_geom_bond_atom_site_label_2
_geom_bond_distance
_geom_bond_site_symmetry_2
O1 C1 1.209(5) .
C1 N1 1.406(5) .
C1 C2 1.477(5) 2_765
N1 C7 1.394(5) .
N1 C4 1.411(5) .
C2 C3 1.380(5) .
C2 C2 1.474(7) 2_765
C2 C1 1.477(5) 2_765
C3 C4 1.424(5) .
C3 C14 1.505(5) .
C4 C5 1.378(5) .
C5 C6 1.407(6) .
C6 C7 1.369(6) .
C7 C8 1.477(6) .
C8 C13 1.394(6) .
C8 C9 1.397(6) .
C9 C10 1.379(6) .
C10 C11 1.383(7) .
C11 C12 1.378(7) .
C12 C13 1.382(6) .
C14 C15 1.540(6) .
C15 C16 1.524(7) .
C16 C17 1.525(7) .
C17 C18 1.503(7) .
C18 C19 1.505(8) .
C19 C20 1.506(9) .
O2 C21 1.212(5) .
N2 C27 1.398(5) .
N2 C21 1.403(5) .
N2 C24 1.410(5) .
C21 C22 1.486(5) 2_556
C22 C23 1.373(6) .
C22 C22 1.467(8) 2_556
C22 C21 1.486(5) 2_556
C23 C24 1.431(5) .
C23 C34 1.511(5) .
C24 C25 1.374(6) .
C25 C26 1.409(6) .
C26 C27 1.371(6) .
C27 C28 1.480(6) .
C28 C29 1.391(6) .
C28 C33 1.394(6) .
C29 C30 1.384(6) .
C30 C31 1.381(7) .
C31 C32 1.370(7) .
C32 C33 1.381(6) .
C34 C35 1.517(6) .
C35 C36' 1.532(10) .
C35 C36 1.533(8) .
C36 C37 1.531(10) .
C37 C38 1.518(9) .
C38 C39 1.547(9) .
C39 C40 1.511(9) .
C36' C37' 1.531(10) .
C37' C38' 1.530(10) .
C38' C39' 1.532(10) .
C39' C40' 1.522(10) .
